data_2100074
loop_
_publ_author_name
'Richard E. Marsh'

_publ_section_title
;
 Space group <i>P</i>1: an update
;
_journal_issue 3
_journal_name_full 'Acta Crystallographica Section B'
_journal_page_first 359
_journal_page_last 359
_journal_paper_doi 10.1107/S0108768105009651
_journal_volume 61
_journal_year 2005
_chemical_formula_moiety 'C68 H94 N8 O2 Si3'
_chemical_formula_sum 'C68 H94 N8 O2 Si3'
_space_group_crystal_system triclinic
_space_group_IT_number 2
_space_group_name_Hall '-P 1'
_space_group_name_H-M_alt 'P -1'
_audit_creation_method CRYM
_cell_angle_alpha 92.86
_cell_angle_beta 107.29
_cell_angle_gamma 94.75
_cell_formula_units_Z 1
_cell_length_a 10.0622
_cell_length_b 12.4188
_cell_length_c 13.7880
_cell_volume 1634.415
_cod_data_source_file bk0148.cif
_cod_data_source_block QUDQOV
_cod_depositor_comments
;
 Updating space group information and adding the symmetry operation list.

 Antanas Vaitkus,
 2018-06-14

  Added moiety chemical formula and Z value from Marsh (2005) paper.
  The summary chemical formula is calculated from moiety formula using
  AdHocParser
  (svn://www.crystallography.net/cod-tools/trunk/Formulae/AdHocParser.yp,
  revision 1441.)

  Andrius Merkys
  2013-11-11
;
_cod_original_sg_symbol_H-M P-1
_cod_original_formula_sum 'not given'
_cod_database_code 2100074

loop_
_space_group_symop_id
_space_group_symop_operation_xyz
1 x,y,z
2 -x,-y,-z

loop_
_atom_site_label
_atom_site_fract_x
_atom_site_fract_y
_atom_site_fract_z
_atom_site_type_symbol
Si1 0.50000 0.00000 0.00000 Si
Si2 0.82288 0.08532 0.13007 Si
O1 0.65717 0.05398 0.07591 O
N1 0.35115 0.19845 0.09122 N
N2 0.42540 0.01850 0.11303 N
N3 0.46985 -0.15204 0.18887 N
N4 0.54636 -0.14250 0.03804 N
C1 0.36770 0.10718 0.13814 C
C2 0.32610 0.09175 0.22875 C
C3 0.26485 0.15640 0.28470 C
C4 0.24440 0.11710 0.37200 C
C5 0.28225 0.01605 0.40115 C
C6 0.34045 -0.04790 0.34576 C
C7 0.36350 -0.00970 0.25899 C
C8 0.42490 -0.05422 0.18522 C
C9 0.52375 -0.19139 0.12066 C
C10 0.57350 -0.29890 0.12308 C
C11 0.57080 -0.38000 0.18844 C
C12 0.62620 -0.47380 0.17020 C
C13 0.67820 -0.48640 0.08975 C
C14 0.68125 -0.40640 0.02270 C
C15 0.62370 -0.31255 0.04140 C
C16 0.60820 -0.21245 -0.01012 C
C33 0.90635 0.13950 0.03585 C
C34 0.86295 0.24810 -0.00033 C
C35 0.90555 0.28605 -0.08935 C
C36 0.85385 0.39460 -0.12145 C
C37 0.89140 0.43745 -0.20590 C
C38 0.83000 0.54145 -0.23660 C
C39 0.83785 0.19365 0.23135 C
C40 0.74905 0.18140 0.30080 C
C41 0.71180 0.26890 0.35360 C
C42 0.63975 0.25750 0.43050 C
C43 0.59150 0.34575 0.47585 C
C44 0.52890 0.33805 0.55430 C
C45 0.90535 -0.03780 0.18035 C
C46 0.87355 -0.08015 0.27350 C
C47 0.92290 -0.18960 0.30150 C
C48 0.88790 -0.22925 0.39250 C
C49 0.92425 -0.34300 0.41685 C
C50 0.88450 -0.38140 0.50640 C
H1 0.23260 0.22190 0.26045 H
H2 0.20830 0.16230 0.41645 H
H3 0.27405 -0.00500 0.46240 H
H4 0.37495 -0.11510 0.36675 H
H5 0.53520 -0.36520 0.24555 H
H6 0.63700 -0.53220 0.21770 H
H7 0.71375 -0.55325 0.07795 H
H8 0.71165 -0.42030 -0.03435 H
H17 1.00655 0.14550 0.06730 H
H18 0.88380 0.08905 -0.02595 H
H19 0.75850 0.24300 -0.02040 H
H20 0.90200 0.30435 0.05815 H
H21 1.00950 0.28670 -0.07640 H
H22 0.86125 0.23105 -0.15340 H
H23 0.74950 0.38885 -0.14135 H
H24 0.89050 0.44950 -0.05925 H
H25 1.00100 0.45355 -0.18470 H
H26 0.86400 0.38185 -0.26795 H
H27 0.73825 0.53250 -0.24390 H
H28 0.84545 0.55980 -0.29065 H
H29 0.85455 0.59625 -0.19160 H
H30 0.93320 0.20235 0.27280 H
H31 0.82535 0.26225 0.20015 H
H32 0.65820 0.14670 0.25600 H
H33 0.79690 0.13140 0.35220 H
H34 0.80345 0.31195 0.39045 H
H35 0.65705 0.31350 0.30190 H
H36 0.55410 0.20815 0.39745 H
H37 0.69955 0.22235 0.48650 H
H38 0.68235 0.39840 0.50565 H
H39 0.52535 0.37895 0.41870 H
H40 0.60225 0.32900 0.62080 H
H41 0.48205 0.40770 0.56660 H
H42 0.45510 0.27620 0.53595 H
H43 0.87100 -0.09500 0.11935 H
H44 1.00950 -0.01845 0.19730 H
H45 0.91950 -0.02460 0.32070 H
H46 0.77595 -0.07890 0.26715 H
H47 0.88250 -0.24285 0.24380 H
H48 1.02850 -0.18445 0.31595 H
H49 0.93935 -0.17730 0.45140 H
H50 0.78210 -0.22675 0.38135 H
H51 0.87395 -0.39280 0.35495 H
H52 1.02805 -0.34530 0.43030 H
H53 0.79390 -0.35510 0.50575 H
H54 0.86945 -0.46130 0.50445 H
H55 0.95550 -0.35375 0.56560 H
